data_9016440
loop_
_publ_author_name
'Averbuch-Pouchot M'
'Durif, A.'
'Schuelke, U.'

_publ_section_title
;
 Silver-potassium cyclodecaphosphate decahydrate,
 Ag4K6P10O30.10H2O: a new example of a phosphoric 10-member ring anion
 _cod_database_code 1007220
;
_journal_name_full 'Journal of Solid State Chemistry'
_journal_page_first 299
_journal_page_last 304
_journal_paper_doi 10.1016/0022-4596(92)90037-V
_journal_volume 97
_journal_year 1992
_chemical_formula_sum 'Ag2 K3 O20 P5'
_space_group_IT_number 2
_symmetry_space_group_name_Hall '-P 1'
_symmetry_space_group_name_H-M 'P -1'
_cell_angle_alpha 105.38
_cell_angle_beta 101.03
_cell_angle_gamma 87.51
_cell_length_a 14.267
_cell_length_b 7.305
_cell_length_c 10.319
_cell_formula_units_Z 2
_cell_volume 1017.751
_database_code_amcsd 0015902
_exptl_crystal_density_diffrn 2.636
_cod_duplicate_entry 1007220
_cod_original_formula_sum 'Ag2 K3 P5 O20'
_cod_database_code 9016440
_amcsd_formula_title 'Ag4 H20 K6 O40 P10'

loop_
_space_group_symop_operation_xyz
x,y,z
-x,-y,-z

loop_
_atom_site_aniso_label
_atom_site_aniso_U_11
_atom_site_aniso_U_22
_atom_site_aniso_U_33
_atom_site_aniso_U_12
_atom_site_aniso_U_13
_atom_site_aniso_U_23
Ag1 0.03100 0.02610 0.03610 -0.00130 0.01350 0.00370
Ag2 0.03530 0.02740 0.02240 0.00680 0.00440 0.01080
K1 0.03040 0.02200 0.01660 0.00080 0.00500 0.00320
K2 0.04340 0.02630 0.02510 -0.00130 0.00180 0.00820
K3 0.02850 0.03800 0.03670 0.00170 0.00530 0.01100
P1 0.01920 0.01270 0.01410 0.00000 0.00330 0.00460
P2 0.02210 0.01310 0.01310 0.00050 0.00370 0.00540
P3 0.02470 0.01560 0.01700 0.00070 0.00820 0.00310
P4 0.02760 0.01560 0.01570 0.00030 0.00700 0.00330
P5 0.02100 0.01640 0.01640 -0.00060 0.00600 0.00390
O1 0.03100 0.02500 0.01800 -0.00100 0.00800 0.01000
O2 0.03200 0.01500 0.01600 0.00600 -0.00100 0.00300
O3 0.02100 0.02900 0.01800 -0.00400 0.00400 0.01000
O4 0.02900 0.01500 0.01900 0.00100 0.00300 -0.00300
O5 0.03900 0.01700 0.02400 0.00000 0.00600 0.01300
O6 0.03500 0.02200 0.01200 0.00200 0.00400 0.00200
O7 0.02300 0.01700 0.02800 0.00100 0.01100 0.00300
O8 0.04400 0.01600 0.03300 0.00700 0.01700 0.00500
O9 0.02800 0.04500 0.02400 -0.00300 0.00100 0.00700
O10 0.04400 0.02000 0.02300 0.00400 0.02100 0.00500
O11 0.03900 0.03800 0.02300 0.01400 0.01200 0.01600
O12 0.04300 0.02900 0.02700 -0.01100 0.00500 0.00200
O13 0.04100 0.02400 0.01500 -0.00100 0.00500 0.00600
O14 0.02900 0.02200 0.02800 0.00400 0.01100 0.00000
O15 0.02200 0.01600 0.02300 -0.00200 0.00700 0.00100
O16 0.04800 0.02800 0.03400 -0.00400 0.01300 0.00200
O17 0.06800 0.04700 0.04900 0.01100 0.02100 0.01700
O18 0.05800 0.03500 0.02100 0.00900 0.00900 0.00700
O19 0.04900 0.04000 0.05200 0.00300 0.00600 0.01900
O20 0.05800 0.04100 0.06000 0.00400 0.02000 0.01500

loop_
_atom_site_label
_atom_site_fract_x
_atom_site_fract_y
_atom_site_fract_z
Ag1 0.05641 0.30269 0.44820
Ag2 0.85582 0.79115 0.83806
K1 0.90610 0.38660 0.05380
K2 0.23880 0.67560 0.64270
K3 0.52070 0.72700 0.18670
P1 -0.09370 0.30930 0.67270
P2 -0.04590 -0.05970 0.20200
P3 0.21440 0.20490 0.73640
P4 0.29180 0.19170 0.49480
P5 0.27130 0.82810 0.28260
O1 0.07460 0.64660 0.45270
O2 0.03700 0.87960 0.31200
O3 0.79810 0.23460 0.63080
O4 0.07980 0.54120 0.19580
O5 -0.02320 0.13900 0.20770
O6 0.06230 0.21020 0.92910
O7 0.13540 0.04680 0.72340
O8 0.16900 0.38730 0.72510
O9 0.70760 0.80090 0.14600
O10 0.74800 0.90190 0.40140
O11 0.21160 0.28070 0.41820
O12 0.37610 0.30830 0.56940
O13 0.21290 0.88930 0.16580
O14 0.65460 0.31900 0.74400
O15 0.32580 0.00510 0.39670
O16 0.69710 0.69650 0.86730
O17 0.55350 0.34000 0.09240
O18 0.72330 0.14370 0.07220
O19 0.58670 0.33750 0.45480
O20 0.47060 0.10860 0.22260

loop_
_cod_related_entry_id
_cod_related_entry_database
_cod_related_entry_code
1 AMCSD 0015902
